data_4027154
loop_
_publ_author_name
'Nicole M. Cain'
'Edward R. T. Tiekink'
'Dennis K. Taylor'

_publ_contact_author_address
;
    School of Materials Science and Engineering, 
    Nanyang Technological University,  
    Singapore 639798
;
_publ_contact_author_email
;
Edward.Tiekink@gmail.com
;
_publ_contact_author_fax ' (65) 6790 9801 '
_publ_contact_author_name ' Edward RT Tiekink '
_publ_contact_author_phone ' (65) 6790 6402 '
_publ_section_title
;
 Ozonolysis of Bicyclic 1,2-Dioxines: Initial Scope and Mechanistic
 Insights
;
_journal_name_full 'Journal of Organic Chemistry'
_journal_page_first 3808
_journal_page_last 3819
_journal_paper_doi 10.1021/jo3001518
_journal_volume 77
_journal_year 2012
_chemical_formula_moiety 'C11 H18 O5'
_chemical_formula_sum 'C11 H18 O5'
_chemical_formula_weight 230.25
_chemical_name_systematic
;
 ?
;
_space_group_IT_number 14
_symmetry_cell_setting monoclinic
_symmetry_space_group_name_Hall '-P 2ybc'
_symmetry_space_group_name_H-M 'P 1 21/c 1'
_atom_sites_solution_hydrogens geom
_atom_sites_solution_primary direct
_atom_sites_solution_secondary difmap
_audit_creation_method SHELXL-97
_cell_angle_alpha 90
_cell_angle_beta 107.784(3)
_cell_angle_gamma 90
_cell_formula_units_Z 4
_cell_length_a 10.686(3)
_cell_length_b 7.0118(19)
_cell_length_c 16.046(5)
_cell_measurement_reflns_used 4315
_cell_measurement_temperature 98(2)
_cell_measurement_theta_max 40.3
_cell_measurement_theta_min 2.7
_cell_volume 1144.8(6)
_computing_cell_refinement CrystalClear
_computing_data_collection 'CrystalClear (Rigaku Americas Corporation, 2005)'
_computing_data_reduction CrystalClear
_computing_molecular_graphics 'ORTEPII (Johnson, 1976) & Brandenburg (Crystal Impact, 2006)'
_computing_publication_material SHELXL97
_computing_structure_refinement 'SHELXL-97 (Sheldrick, 2008)'
_computing_structure_solution 'SHELXS-97 (Sheldrick, 2008)'
_diffrn_ambient_temperature 98(2)
_diffrn_measured_fraction_theta_full 0.991
_diffrn_measured_fraction_theta_max 0.991
_diffrn_measurement_device_type AFC12\K/SATURN724
_diffrn_measurement_method \w
_diffrn_radiation_monochromator graphite
_diffrn_radiation_source 'fine-focus sealed tube'
_diffrn_radiation_type MoK\a
_diffrn_radiation_wavelength 0.71073
_diffrn_reflns_av_R_equivalents 0.022
_diffrn_reflns_av_sigmaI/netI 0.028
_diffrn_reflns_limit_h_max 13
_diffrn_reflns_limit_h_min -12
_diffrn_reflns_limit_k_max 8
_diffrn_reflns_limit_k_min -8
_diffrn_reflns_limit_l_max 19
_diffrn_reflns_limit_l_min -20
_diffrn_reflns_number 4763
_diffrn_reflns_theta_full 26.5
_diffrn_reflns_theta_max 26.5
_diffrn_reflns_theta_min 2.7
_diffrn_standards_decay_% '< 1'
_diffrn_standards_interval_count 0
_diffrn_standards_number 0
_exptl_absorpt_coefficient_mu 0.105
_exptl_absorpt_correction_T_max 1.000
_exptl_absorpt_correction_T_min 0.735
_exptl_absorpt_correction_type multi-scan
_exptl_absorpt_process_details 'ABSCOR (Higashi, 1995)'
_exptl_crystal_colour colourless
_exptl_crystal_density_diffrn 1.336
_exptl_crystal_description prism
_exptl_crystal_F_000 496
_exptl_crystal_size_max 0.42
_exptl_crystal_size_mid 0.30
_exptl_crystal_size_min 0.15
_refine_diff_density_max 0.38
_refine_diff_density_min -0.30
_refine_diff_density_rms 0.049
_refine_ls_extinction_method none
_refine_ls_goodness_of_fit_ref 1.06
_refine_ls_hydrogen_treatment constr
_refine_ls_matrix_type full
_refine_ls_number_parameters 146
_refine_ls_number_reflns 2352
_refine_ls_number_restraints 0
_refine_ls_restrained_S_all 1.06
_refine_ls_R_factor_all 0.047
_refine_ls_R_factor_gt 0.044
_refine_ls_shift/su_max 0.002
_refine_ls_shift/su_mean 0.000
_refine_ls_structure_factor_coef Fsqd
_refine_ls_weighting_details 'calc w=1/[\s^2^(Fo^2^)+(0.053P)^2^+0.7483P] where P=(Fo^2^+2Fc^2^)/3'
_refine_ls_weighting_scheme calc
_refine_ls_wR_factor_gt 0.112
_refine_ls_wR_factor_ref 0.115
_reflns_number_gt 2203
_reflns_number_total 2352
_reflns_threshold_expression I>2\s(I)
_cod_data_source_file jo3001518_si_002.cif
_cod_data_source_block R44
_cod_original_cell_volume 1144.9(6)
_cod_original_sg_symbol_H-M 'P 21/c'
_cod_database_code 4027154

loop_
_symmetry_equiv_pos_as_xyz
'x, y, z'
'-x, y+1/2, -z+1/2'
'-x, -y, -z'
'x, -y-1/2, z-1/2'

loop_
_atom_site_label
_atom_site_type_symbol
_atom_site_fract_x
_atom_site_fract_y
_atom_site_fract_z
_atom_site_U_iso_or_equiv
_atom_site_adp_type
_atom_site_occupancy
_atom_site_symmetry_multiplicity
_atom_site_calc_flag
_atom_site_refinement_flags
O1 O 0.17566(9) -0.06482(14) 0.60983(7) 0.0159(2) Uani 1 1 d .
O2 O 0.15274(9) 0.13438(14) 0.63125(7) 0.0165(2) Uani 1 1 d .
O9 O 0.11309(10) 0.42420(15) 0.71102(7) 0.0212(3) Uani 1 1 d .
O12 O 0.24705(12) 0.13783(18) 0.43049(7) 0.0303(3) Uani 1 1 d .
O15 O 0.32176(10) 0.52727(16) 0.74259(7) 0.0236(3) Uani 1 1 d .
C3 C 0.27324(13) 0.2039(2) 0.69376(9) 0.0153(3) Uani 1 1 d .
C4 C 0.37894(13) 0.2146(2) 0.64763(9) 0.0177(3) Uani 1 1 d .
H4A H 0.3548 0.3138 0.6016 0.021 Uiso 1 1 calc R
H4B H 0.4639 0.2511 0.6904 0.021 Uiso 1 1 calc R
C5 C 0.39366(13) 0.0227(2) 0.60644(10) 0.0173(3) Uani 1 1 d .
H5A H 0.4478 0.0397 0.5667 0.021 Uiso 1 1 calc R
H5B H 0.4401 -0.0675 0.6531 0.021 Uiso 1 1 calc R
C6 C 0.26075(13) -0.0613(2) 0.55517(9) 0.0147(3) Uani 1 1 d .
C7 C 0.31251(15) 0.0826(2) 0.77675(9) 0.0202(3) Uani 1 1 d .
H7A H 0.2407 0.0819 0.8029 0.030 Uiso 1 1 calc R
H7B H 0.3917 0.1362 0.8186 0.030 Uiso 1 1 calc R
H7C H 0.3303 -0.0482 0.7621 0.030 Uiso 1 1 calc R
C8 C 0.23983(13) 0.4050(2) 0.71815(9) 0.0160(3) Uani 1 1 d .
C10 C 0.07331(16) 0.6085(2) 0.73568(12) 0.0252(3) Uani 1 1 d .
H10A H 0.1387 0.6531 0.7894 0.038 Uiso 1 1 calc R
H10B H -0.0123 0.5964 0.7458 0.038 Uiso 1 1 calc R
H10C H 0.0666 0.7005 0.6885 0.038 Uiso 1 1 calc R
C11 C 0.19080(15) 0.0527(2) 0.47356(9) 0.0195(3) Uani 1 1 d .
H11 H 0.0975 0.0570 0.4556 0.023 Uiso 1 1 calc R
C13 C 0.27152(13) -0.2748(2) 0.53268(9) 0.0169(3) Uani 1 1 d .
H13 H 0.3085 -0.3439 0.5894 0.020 Uiso 1 1 calc R
C14 C 0.36724(15) -0.3049(2) 0.47991(10) 0.0221(3) Uani 1 1 d .
H14A H 0.4519 -0.2460 0.5107 0.033 Uiso 1 1 calc R
H14B H 0.3315 -0.2460 0.4221 0.033 Uiso 1 1 calc R
H14C H 0.3796 -0.4418 0.4731 0.033 Uiso 1 1 calc R
C15 C 0.13790(15) -0.3651(2) 0.48629(11) 0.0239(3) Uani 1 1 d .
H15A H 0.0782 -0.3441 0.5212 0.036 Uiso 1 1 calc R
H15B H 0.1490 -0.5023 0.4795 0.036 Uiso 1 1 calc R
H15C H 0.1009 -0.3066 0.4285 0.036 Uiso 1 1 calc R

loop_
_atom_site_aniso_label
_atom_site_aniso_U_11
_atom_site_aniso_U_22
_atom_site_aniso_U_33
_atom_site_aniso_U_23
_atom_site_aniso_U_13
_atom_site_aniso_U_12
O1 0.0165(5) 0.0122(5) 0.0207(5) -0.0030(4) 0.0081(4) -0.0016(4)
O2 0.0133(5) 0.0140(5) 0.0203(5) -0.0035(4) 0.0024(4) 0.0011(4)
O9 0.0176(5) 0.0167(5) 0.0305(6) -0.0053(4) 0.0093(4) 0.0000(4)
O12 0.0418(7) 0.0269(6) 0.0232(6) 0.0062(5) 0.0113(5) -0.0022(5)
O15 0.0191(5) 0.0191(6) 0.0299(6) -0.0043(5) 0.0032(4) -0.0024(4)
C3 0.0131(6) 0.0159(7) 0.0153(6) -0.0017(5) 0.0020(5) -0.0011(5)
C4 0.0147(6) 0.0178(7) 0.0205(7) -0.0021(6) 0.0051(5) -0.0033(5)
C5 0.0139(6) 0.0188(7) 0.0199(7) -0.0026(6) 0.0061(5) -0.0011(5)
C6 0.0141(6) 0.0144(7) 0.0159(7) -0.0001(5) 0.0052(5) 0.0000(5)
C7 0.0213(7) 0.0201(7) 0.0178(7) 0.0017(6) 0.0038(5) 0.0023(6)
C8 0.0169(7) 0.0175(7) 0.0124(6) 0.0010(5) 0.0027(5) 0.0009(5)
C10 0.0261(8) 0.0184(8) 0.0342(8) -0.0048(6) 0.0139(7) 0.0028(6)
C11 0.0246(7) 0.0147(7) 0.0173(7) -0.0022(5) 0.0036(6) 0.0015(6)
C13 0.0171(7) 0.0148(7) 0.0185(7) 0.0001(5) 0.0049(5) 0.0005(5)
C14 0.0207(7) 0.0216(8) 0.0249(7) -0.0031(6) 0.0085(6) 0.0016(6)
C15 0.0193(7) 0.0175(7) 0.0336(8) -0.0053(6) 0.0062(6) -0.0023(6)

loop_
_atom_type_symbol
_atom_type_description
_atom_type_scat_dispersion_real
_atom_type_scat_dispersion_imag
_atom_type_scat_source
C C 0.0033 0.0016 'International Tables Vol C Tables 4.2.6.8 and 6.1.1.4'
H H 0.0000 0.0000 'International Tables Vol C Tables 4.2.6.8 and 6.1.1.4'
O O 0.0106 0.0060 'International Tables Vol C Tables 4.2.6.8 and 6.1.1.4'

loop_
_geom_angle_atom_site_label_1
_geom_angle_atom_site_label_2
_geom_angle_atom_site_label_3
_geom_angle
C6 O1 O2 107.78(9)
C3 O2 O1 107.63(9)
C8 O9 C10 116.21(12)
O2 C3 C7 111.38(11)
O2 C3 C4 108.18(11)
C7 C3 C4 113.74(12)
O2 C3 C8 104.95(10)
C7 C3 C8 108.23(11)
C4 C3 C8 110.00(11)
C5 C4 C3 110.77(11)
C5 C4 H4A 109.5
C3 C4 H4A 109.5
C5 C4 H4B 109.5
C3 C4 H4B 109.5
H4A C4 H4B 108.1
C6 C5 C4 111.80(11)
C6 C5 H5A 109.3
C4 C5 H5A 109.3
C6 C5 H5B 109.3
C4 C5 H5B 109.3
H5A C5 H5B 107.9
O1 C6 C11 107.28(11)
O1 C6 C5 109.53(11)
C11 C6 C5 113.14(12)
O1 C6 C13 103.29(10)
C11 C6 C13 111.00(11)
C5 C6 C13 112.01(11)
C3 C7 H7A 109.5
C3 C7 H7B 109.5
H7A C7 H7B 109.5
C3 C7 H7C 109.5
H7A C7 H7C 109.5
H7B C7 H7C 109.5
O15 C8 O9 125.18(14)
O15 C8 C3 122.39(13)
O9 C8 C3 112.42(12)
O9 C10 H10A 109.5
O9 C10 H10B 109.5
H10A C10 H10B 109.5
O9 C10 H10C 109.5
H10A C10 H10C 109.5
H10B C10 H10C 109.5
O12 C11 C6 123.68(14)
O12 C11 H11 118.2
C6 C11 H11 118.2
C14 C13 C15 110.86(12)
C14 C13 C6 111.81(12)
C15 C13 C6 112.80(12)
C14 C13 H13 107.0
C15 C13 H13 107.0
C6 C13 H13 107.0
C13 C14 H14A 109.5
C13 C14 H14B 109.5
H14A C14 H14B 109.5
C13 C14 H14C 109.5
H14A C14 H14C 109.5
H14B C14 H14C 109.5
C13 C15 H15A 109.5
C13 C15 H15B 109.5
H15A C15 H15B 109.5
C13 C15 H15C 109.5
H15A C15 H15C 109.5
H15B C15 H15C 109.5

loop_
_geom_bond_atom_site_label_1
_geom_bond_atom_site_label_2
_geom_bond_distance
O1 C6 1.4435(16)
O1 O2 1.4767(14)
O2 C3 1.4536(16)
O9 C8 1.3307(17)
O9 C10 1.4528(18)
O12 C11 1.2037(19)
O15 C8 1.2026(18)
C3 C7 1.527(2)
C3 C4 1.5298(19)
C3 C8 1.534(2)
C4 C5 1.528(2)
C4 H4A 0.9900
C4 H4B 0.9900
C5 C6 1.5256(19)
C5 H5A 0.9900
C5 H5B 0.9900
C6 C11 1.521(2)
C6 C13 1.552(2)
C7 H7A 0.9800
C7 H7B 0.9800
C7 H7C 0.9800
C10 H10A 0.9800
C10 H10B 0.9800
C10 H10C 0.9800
C11 H11 0.9500
C13 C14 1.5286(19)
C13 C15 1.531(2)
C13 H13 1.0000
C14 H14A 0.9800
C14 H14B 0.9800
C14 H14C 0.9800
C15 H15A 0.9800
C15 H15B 0.9800
C15 H15C 0.9800

loop_
_geom_torsion_atom_site_label_1
_geom_torsion_atom_site_label_2
_geom_torsion_atom_site_label_3
_geom_torsion_atom_site_label_4
_geom_torsion
C6 O1 O2 C3 -72.79(12)
O1 O2 C3 C7 -59.14(13)
O1 O2 C3 C4 66.57(13)
O1 O2 C3 C8 -176.02(9)
O2 C3 C4 C5 -54.35(15)
C7 C3 C4 C5 69.96(15)
C8 C3 C4 C5 -168.46(11)
C3 C4 C5 C6 46.91(16)
O2 O1 C6 C11 -59.60(12)
O2 O1 C6 C5 63.57(13)
O2 O1 C6 C13 -176.93(9)
C4 C5 C6 O1 -51.98(15)
C4 C5 C6 C11 67.64(15)
C4 C5 C6 C13 -165.98(11)
C10 O9 C8 O15 -0.4(2)
C10 O9 C8 C3 178.01(12)
O2 C3 C8 O15 -153.36(13)
C7 C3 C8 O15 87.61(16)
C4 C3 C8 O15 -37.21(18)
O2 C3 C8 O9 28.14(14)
C7 C3 C8 O9 -90.88(14)
C4 C3 C8 O9 144.30(12)
O1 C6 C11 O12 153.37(14)
C5 C6 C11 O12 32.5(2)
C13 C6 C11 O12 -94.46(17)
O1 C6 C13 C14 -175.67(11)
C11 C6 C13 C14 69.64(15)
C5 C6 C13 C14 -57.89(15)
O1 C6 C13 C15 58.58(14)
C11 C6 C13 C15 -56.10(16)
C5 C6 C13 C15 176.36(12)
